data_7009957
loop_
_publ_author_name
'Madureira, Jo\~ao'
'Santos, Teresa M.'
'Goodfellow, Brian J.'
'Lucena, M\'onica'
'Pedrosa de Jesus, J\'ulio'
'Santana-Marques, Maria G.'
'Drew, Michael G. B.'
'F\'elix, V\'itor'

_publ_section_title
;
 Structural characterisation of new RuII[9]aneS3 polypyridylic
 complexes&#x200A;&#x2020;
;
_journal_issue 23
_journal_name_full 'Journal of the Chemical Society, Dalton Transactions'
_journal_page_first 4422
_journal_paper_doi 10.1039/b004752j
_journal_year 2000
_chemical_formula_sum 'C26 H27 Cl F6 N3 P Ru S3'
_chemical_formula_weight 759.18
_chemical_name_systematic
; 
 ? 
;
_space_group_IT_number 14
_symmetry_cell_setting monoclinic
_symmetry_space_group_name_Hall '-P 2yn'
_symmetry_space_group_name_H-M 'P 1 21/n 1'
_atom_sites_solution_hydrogens geom
_atom_sites_solution_primary direct
_atom_sites_solution_secondary difmap
_audit_creation_method SHELXL-97
_cell_angle_alpha 90.00
_cell_angle_beta 105.750(10)
_cell_angle_gamma 90.00
_cell_formula_units_Z 4
_cell_length_a 7.930(11)
_cell_length_b 30.024(37)
_cell_length_c 12.918(14)
_cell_measurement_temperature 293(2)
_cell_volume 2960(6)
_computing_structure_refinement 'SHELXL-97 (Sheldrick, 1997)'
_computing_structure_solution 'SHELXS-97 (Sheldrick, 1990)'
_diffrn_ambient_temperature 293(2)
_diffrn_measured_fraction_theta_full 0.549
_diffrn_measured_fraction_theta_max 0.549
_diffrn_radiation_monochromator graphite
_diffrn_radiation_source 'fine-focus sealed tube'
_diffrn_radiation_type MoK\a
_diffrn_radiation_wavelength 0.71073
_diffrn_reflns_av_R_equivalents 0.0929
_diffrn_reflns_av_sigmaI/netI 0.1660
_diffrn_reflns_limit_h_max 8
_diffrn_reflns_limit_h_min 0
_diffrn_reflns_limit_k_max 36
_diffrn_reflns_limit_k_min -36
_diffrn_reflns_limit_l_max 10
_diffrn_reflns_limit_l_min -12
_diffrn_reflns_number 5732
_diffrn_reflns_theta_full 26.12
_diffrn_reflns_theta_max 26.12
_diffrn_reflns_theta_min 2.61
_exptl_absorpt_coefficient_mu 0.947
_exptl_crystal_density_diffrn 1.703
_exptl_crystal_density_method 'not measured'
_exptl_crystal_F_000 1528
_refine_diff_density_max 0.700
_refine_diff_density_min -0.645
_refine_diff_density_rms 0.139
_refine_ls_extinction_coef 0.0002(7)
_refine_ls_extinction_expression Fc^*^=kFc[1+0.001xFc^2^\l^3^/sin(2\q)]^-1/4^
_refine_ls_extinction_method SHELXL
_refine_ls_goodness_of_fit_ref 1.003
_refine_ls_hydrogen_treatment mixed
_refine_ls_matrix_type full
_refine_ls_number_parameters 309
_refine_ls_number_reflns 3297
_refine_ls_number_restraints 42
_refine_ls_restrained_S_all 0.999
_refine_ls_R_factor_all 0.2181
_refine_ls_R_factor_gt 0.0936
_refine_ls_shift/su_max 0.000
_refine_ls_shift/su_mean 0.000
_refine_ls_structure_factor_coef Fsqd
_refine_ls_weighting_details 'w=1/[\s^2^(Fo^2^)+(0.1533P)^2^+0.0000P] where P=(Fo^2^+2Fc^2^)/3'
_refine_ls_weighting_scheme calc
_refine_ls_wR_factor_gt 0.2305
_refine_ls_wR_factor_ref 0.2801
_reflns_number_gt 1552
_reflns_number_total 3297
_reflns_threshold_expression >2sigma(I)
_cod_data_source_file b004752j.txt
_cod_data_source_block '[Ru([9]aneS3)(bq)Cl]PF6.CH3CN'
_cod_depositor_comments
;
The following automatic conversions were performed:
'_symmetry_cell_setting' value 'Monoclinic' changed to 'monoclinic'
according to '/home/saulius/struct/CIF-dictionaries/cif_core.dic'
dictionary named 'cif_core.dic' version 2.4.1 from 2010-06-29.

Automatic conversion script
Id: cif_fix_enum 1527 2010-12-29 10:47:43Z saulius 

The following automatic conversions were performed:

'_refine_ls_weighting_scheme' value 'calc
w=1/[\s^2^(Fo^2^)+(0.1533P)^2^+0.0000P] where P=(Fo^2^+2Fc^2^)/3' was
changed to 'calc'. New tag '_refine_ls_weighting_details' was
created. The value of the new tag was set to
'w=1/[\s^2^(Fo^2^)+(0.1533P)^2^+0.0000P] where P=(Fo^2^+2Fc^2^)/3'.

Automatic conversion script
Id: cif_fix_values 3143 2015-03-26 13:38:13Z robertas 
;
_cod_original_sg_symbol_H-M P21/n
_cod_database_code 7009957

loop_
_symmetry_equiv_pos_as_xyz
'x, y, z'
'-x+1/2, y+1/2, -z+1/2'
'-x, -y, -z'
'x-1/2, -y-1/2, z-1/2'

loop_
_atom_site_label
_atom_site_type_symbol
_atom_site_fract_x
_atom_site_fract_y
_atom_site_fract_z
_atom_site_U_iso_or_equiv
_atom_site_adp_type
_atom_site_occupancy
_atom_site_calc_flag
_atom_site_refinement_flags
_atom_site_disorder_assembly
_atom_site_disorder_group
Ru Ru 0.03984(17) 0.93120(5) 0.26776(14) 0.0459(7) Uani 1 d . . .
Cl Cl -0.2156(5) 0.97725(16) 0.2674(5) 0.0598(16) Uani 1 d . . .
S1 S 0.2761(6) 0.88629(16) 0.2761(5) 0.0557(16) Uani 1 d . . .
C2 C 0.210(3) 0.8321(6) 0.317(2) 0.088(8) Uani 1 d . . .
H2A H 0.1479 0.8159 0.2534 0.106 Uiso 1 calc R . .
H2B H 0.3152 0.8153 0.3512 0.106 Uiso 1 calc R . .
C3 C 0.099(3) 0.8337(7) 0.392(2) 0.105(10) Uani 1 d . . .
H3A H 0.1745 0.8362 0.4646 0.126 Uiso 1 calc R . .
H3B H 0.0368 0.8056 0.3870 0.126 Uiso 1 calc R . .
S4 S -0.0592(6) 0.87834(16) 0.3696(5) 0.0574(17) Uani 1 d . . .
C5 C -0.007(3) 0.9005(11) 0.503(2) 0.126(12) Uani 1 d . . .
H5A H -0.1039 0.9189 0.5088 0.151 Uiso 1 calc R . .
H5B H 0.0024 0.8759 0.5523 0.151 Uiso 1 calc R . .
C6 C 0.152(3) 0.9267(7) 0.5370(16) 0.078(7) Uani 1 d . . .
H6A H 0.2507 0.9068 0.5637 0.093 Uiso 1 calc R . .
H6B H 0.1440 0.9458 0.5960 0.093 Uiso 1 calc R . .
S7 S 0.1953(6) 0.96114(17) 0.4314(5) 0.0594(16) Uani 1 d . . .
C8 C 0.420(3) 0.9452(11) 0.438(3) 0.163(16) Uani 1 d . . .
H8A H 0.4689 0.9679 0.4013 0.196 Uiso 1 calc R . .
H8B H 0.4872 0.9458 0.5132 0.196 Uiso 1 calc R . .
C9 C 0.448(2) 0.9040(7) 0.3960(18) 0.071(7) Uani 1 d . . .
H9A H 0.4579 0.8816 0.4515 0.085 Uiso 1 calc R . .
H9B H 0.5585 0.9050 0.3778 0.085 Uiso 1 calc R . .
N21 N 0.1344(16) 0.9740(4) 0.1602(13) 0.048(4) Uiso 1 d . . .
C22 C 0.2139(19) 1.0154(5) 0.1866(16) 0.043(4) Uiso 1 d . . .
C23 C 0.314(2) 1.0329(5) 0.1159(17) 0.047(5) Uiso 1 d . . .
C24 C 0.310(2) 1.0112(6) 0.0249(17) 0.052(5) Uiso 1 d . . .
H24 H 0.3690 1.0235 -0.0217 0.063 Uiso 1 calc R . .
C25 C 0.224(2) 0.9719(6) -0.0023(17) 0.059(5) Uiso 1 d . . .
H25 H 0.2217 0.9581 -0.0672 0.071 Uiso 1 calc R . .
C26 C 0.138(2) 0.9522(6) 0.0695(17) 0.048(5) Uiso 1 d . . .
C31 C -0.334(2) 0.8672(5) 0.1338(16) 0.051(5) Uiso 1 d . . .
H31 H -0.3341 0.8854 0.1920 0.061 Uiso 1 calc R . .
C32 C -0.462(2) 0.8368(6) 0.0981(18) 0.066(6) Uiso 1 d . . .
H32 H -0.5520 0.8345 0.1310 0.079 Uiso 1 calc R . .
C33 C -0.460(3) 0.8085(6) 0.0119(18) 0.071(6) Uiso 1 d . . .
H33 H -0.5506 0.7880 -0.0105 0.085 Uiso 1 calc R . .
C34 C -0.331(2) 0.8094(6) -0.0414(16) 0.052(5) Uiso 1 d . . .
H34 H -0.3300 0.7890 -0.0954 0.063 Uiso 1 calc R . .
C41 C 0.192(2) 1.0424(6) 0.2686(17) 0.062(6) Uani 1 d . . .
H41 H 0.1176 1.0324 0.3086 0.074 Uiso 1 calc R . .
C42 C 0.269(2) 1.0821(5) 0.2942(18) 0.062(6) Uani 1 d . . .
H42 H 0.2409 1.1004 0.3451 0.074 Uiso 1 calc R . .
C43 C 0.397(2) 1.0954(6) 0.241(2) 0.062(7) Uani 1 d . . .
H43 H 0.4698 1.1195 0.2661 0.075 Uiso 1 calc R . .
C44 C 0.410(2) 1.0724(6) 0.153(2) 0.064(7) Uani 1 d . . .
H44 H 0.4863 1.0831 0.1157 0.077 Uiso 1 calc R . .
N11 N -0.0675(17) 0.9029(4) 0.1099(12) 0.044(4) Uani 1 d . . .
C12 C -0.1966(19) 0.8709(5) 0.0800(14) 0.034(5) Uani 1 d . . .
C13 C -0.199(2) 0.8434(6) -0.0098(19) 0.061(6) Uani 1 d . . .
C14 C -0.071(2) 0.8491(5) -0.0668(16) 0.048(5) Uani 1 d . . .
H14 H -0.0655 0.8291 -0.1209 0.058 Uiso 1 calc R . .
C15 C 0.043(2) 0.8837(6) -0.0425(16) 0.056(6) Uani 1 d . . .
H15 H 0.1215 0.8889 -0.0834 0.067 Uiso 1 calc R . .
C16 C 0.044(2) 0.9125(6) 0.0467(17) 0.046(5) Uani 1 d U . .
P P 0.1343(6) 0.72053(17) 0.0848(5) 0.071(2) Uani 1 d D . .
F11 F 0.263(2) 0.7034(7) 0.1940(13) 0.150(9) Uiso 0.57(3) d PD A 1
F21 F 0.007(2) 0.6794(5) 0.0850(17) 0.150(9) Uiso 0.57(3) d PD A 1
F31 F 0.257(2) 0.7623(5) 0.0866(17) 0.150(9) Uiso 0.57(3) d PD A 1
F41 F 0.003(2) 0.7380(7) -0.0239(13) 0.150(9) Uiso 0.57(3) d PD A 1
F51 F 0.237(3) 0.6927(6) 0.0182(17) 0.150(9) Uiso 0.57(3) d PD A 1
F61 F 0.027(3) 0.7486(6) 0.1516(17) 0.150(9) Uiso 0.57(3) d PD A 1
F12 F 0.186(4) 0.7171(9) 0.2115(10) 0.150(12) Uiso 0.43(3) d PD A 2
F22 F 0.095(4) 0.6686(4) 0.074(2) 0.150(12) Uiso 0.43(3) d PD A 2
F32 F 0.174(4) 0.7726(4) 0.093(2) 0.150(12) Uiso 0.43(3) d PD A 2
F42 F 0.083(4) 0.7242(9) -0.0438(10) 0.150(12) Uiso 0.43(3) d PD A 2
F52 F 0.332(2) 0.7111(9) 0.085(2) 0.150(12) Uiso 0.43(3) d PD A 2
F62 F -0.064(2) 0.7302(9) 0.082(2) 0.150(12) Uiso 0.43(3) d PD A 2
N101 N 0.191(3) 0.7658(9) 0.749(2) 0.148(10) Uani 1 d . . .
C102 C 0.203(3) 0.8138(11) 0.749(2) 0.097(11) Uani 1 d . . .
C103 C 0.195(3) 0.8510(9) 0.746(2) 0.086(9) Uani 1 d . . .
H10A H 0.1077 0.8609 0.7797 0.104 Uiso 1 calc R . .
H10B H 0.1644 0.8607 0.6725 0.104 Uiso 1 calc R . .
H10C H 0.3067 0.8634 0.7835 0.104 Uiso 1 calc R . .

loop_
_atom_site_aniso_label
_atom_site_aniso_U_11
_atom_site_aniso_U_22
_atom_site_aniso_U_33
_atom_site_aniso_U_23
_atom_site_aniso_U_13
_atom_site_aniso_U_12
Ru 0.0385(9) 0.0535(9) 0.0473(15) -0.0015(9) 0.0143(9) 0.0015(6)
Cl 0.050(3) 0.069(3) 0.063(5) 0.000(3) 0.021(3) 0.009(2)
S1 0.046(3) 0.069(3) 0.050(5) 0.006(3) 0.010(3) 0.010(2)
C2 0.099(18) 0.070(14) 0.12(3) 0.004(14) 0.075(18) 0.021(11)
C3 0.086(17) 0.061(14) 0.16(3) 0.014(16) 0.029(19) 0.013(11)
S4 0.058(3) 0.066(3) 0.053(5) 0.007(3) 0.021(3) 0.002(2)
C5 0.084(19) 0.26(4) 0.04(2) 0.00(2) 0.034(18) -0.04(2)
C6 0.15(2) 0.075(14) 0.003(15) 0.014(11) 0.005(15) 0.011(14)
S7 0.068(3) 0.072(4) 0.036(4) -0.007(3) 0.011(3) -0.003(2)
C8 0.10(2) 0.22(3) 0.14(3) -0.09(3) -0.02(2) 0.08(2)
C9 0.056(13) 0.092(16) 0.06(2) 0.033(14) 0.014(13) 0.014(11)
C41 0.075(14) 0.073(14) 0.040(17) 0.032(12) 0.019(13) -0.008(10)
C42 0.054(13) 0.043(11) 0.066(19) 0.002(10) -0.020(13) -0.001(8)
C43 0.044(11) 0.051(12) 0.07(2) 0.017(12) -0.013(12) -0.031(9)
C44 0.030(11) 0.070(13) 0.08(2) 0.011(14) -0.014(12) 0.012(9)
N11 0.042(9) 0.054(9) 0.029(12) 0.009(8) -0.003(9) 0.008(6)
C12 0.021(9) 0.058(11) 0.014(14) 0.003(9) -0.014(9) 0.003(7)
C13 0.036(12) 0.074(14) 0.07(2) -0.019(13) 0.012(13) 0.016(9)
C14 0.045(11) 0.050(11) 0.046(17) -0.007(10) 0.006(12) 0.001(8)
C15 0.048(12) 0.087(15) 0.028(16) -0.014(12) 0.005(12) -0.003(10)
C16 0.033(7) 0.064(8) 0.049(10) -0.003(7) 0.027(8) 0.004(6)
P 0.059(3) 0.072(4) 0.077(6) 0.004(3) 0.011(4) -0.008(2)
N101 0.126(19) 0.14(2) 0.18(3) -0.04(2) 0.046(19) 0.000(16)
C102 0.086(17) 0.13(3) 0.09(3) 0.00(2) 0.049(17) 0.050(19)
C103 0.058(15) 0.16(3) 0.05(2) 0.01(2) 0.034(15) 0.016(16)

loop_
_atom_type_symbol
_atom_type_description
_atom_type_scat_dispersion_real
_atom_type_scat_dispersion_imag
_atom_type_scat_source
C C 0.0033 0.0016 'International Tables Vol C Tables 4.2.6.8 and 6.1.1.4'
H H 0.0000 0.0000 'International Tables Vol C Tables 4.2.6.8 and 6.1.1.4'
N N 0.0061 0.0033 'International Tables Vol C Tables 4.2.6.8 and 6.1.1.4'
Ru Ru -1.2594 0.8363 'International Tables Vol C Tables 4.2.6.8 and 6.1.1.4'
Cl Cl 0.1484 0.1585 'International Tables Vol C Tables 4.2.6.8 and 6.1.1.4'
S S 0.1246 0.1234 'International Tables Vol C Tables 4.2.6.8 and 6.1.1.4'
P P 0.1023 0.0942 'International Tables Vol C Tables 4.2.6.8 and 6.1.1.4'
F F 0.0171 0.0103 'International Tables Vol C Tables 4.2.6.8 and 6.1.1.4'

loop_
_geom_angle_atom_site_label_1
_geom_angle_atom_site_label_2
_geom_angle_atom_site_label_3
_geom_angle
_geom_angle_site_symmetry_1
_geom_angle_site_symmetry_3
_geom_angle_publ_flag
N11 Ru N21 75.2(6) . . ?
N11 Ru S1 85.5(4) . . ?
N21 Ru S1 87.6(4) . . ?
N11 Ru S7 171.4(4) . . ?
N21 Ru S7 99.4(4) . . ?
S1 Ru S7 87.7(2) . . ?
N11 Ru S4 99.1(4) . . ?
N21 Ru S4 173.2(4) . . ?
S1 Ru S4 88.2(2) . . ?
S7 Ru S4 85.8(2) . . ?
N11 Ru Cl 96.1(4) . . ?
N21 Ru Cl 95.4(4) . . ?
S1 Ru Cl 176.9(2) . . ?
S7 Ru Cl 91.0(2) . . ?
S4 Ru Cl 88.87(19) . . ?
C2 S1 C9 102.5(11) . . ?
C2 S1 Ru 104.1(7) . . ?
C9 S1 Ru 106.2(7) . . ?
C3 C2 S1 115.4(14) . . ?
C2 C3 S4 115.7(17) . . ?
C5 S4 C3 98.8(14) . . ?
C5 S4 Ru 105.3(9) . . ?
C3 S4 Ru 105.6(8) . . ?
C6 C5 S4 117.0(16) . . ?
C5 C6 S7 113.8(17) . . ?
C6 S7 C8 101.2(15) . . ?
C6 S7 Ru 107.6(7) . . ?
C8 S7 Ru 102.3(10) . . ?
C9 C8 S7 118(2) . . ?
C8 C9 S1 115.4(16) . . ?
C26 N21 C22 122.1(16) . . ?
C26 N21 Ru 111.2(11) . . ?
C22 N21 Ru 125.6(13) . . ?
C41 C22 N21 124.5(17) . . ?
C41 C22 C23 118.2(15) . . ?
N21 C22 C23 117.0(17) . . ?
C24 C23 C44 126.1(19) . . ?
C24 C23 C22 119.2(16) . . ?
C44 C23 C22 114.7(18) . . ?
C23 C24 C25 122.6(19) . . ?
C24 C25 C26 119.2(19) . . ?
N21 C26 C16 117.5(17) . . ?
N21 C26 C25 119.5(16) . . ?
C16 C26 C25 122.8(19) . . ?
C32 C31 C12 118.7(18) . . ?
C31 C32 C33 121(2) . . ?
C34 C33 C32 123.5(19) . . ?
C33 C34 C13 117.0(18) . . ?
C42 C41 C22 124.3(19) . . ?
C41 C42 C43 118(2) . . ?
C44 C43 C42 119.1(17) . . ?
C43 C44 C23 124(2) . . ?
C12 N11 C16 121.4(15) . . ?
C12 N11 Ru 127.6(12) . . ?
C16 N11 Ru 109.0(11) . . ?
N11 C12 C13 118.5(16) . . ?
N11 C12 C31 121.0(16) . . ?
C13 C12 C31 120.4(15) . . ?
C14 C13 C12 120.4(17) . . ?
C14 C13 C34 120.4(18) . . ?
C12 C13 C34 119.2(18) . . ?
C15 C14 C13 119.9(18) . . ?
C14 C15 C16 119.9(18) . . ?
N11 C16 C26 116.3(17) . . ?
N11 C16 C15 119.1(16) . . ?
C26 C16 C15 124.4(18) . . ?
F51 P F12 120.2(10) . . ?
F51 P F31 91.2(6) . . ?
F12 P F31 92.9(13) . . ?
F51 P F62 137.7(10) . . ?
F12 P F62 90.7(6) . . ?
F31 P F62 117.1(10) . . ?
F51 P F11 90.5(5) . . ?
F12 P F11 30.0(10) . . ?
F31 P F11 89.9(6) . . ?
F62 P F11 118.3(10) . . ?
F51 P F22 63.4(10) . . ?
F12 P F22 90.7(6) . . ?
F31 P F22 152.2(10) . . ?
F62 P F22 90.4(6) . . ?
F11 P F22 79.7(12) . . ?
F51 P F52 41.4(10) . . ?
F12 P F52 90.7(6) . . ?
F31 P F52 62.6(10) . . ?
F62 P F52 178.6(7) . . ?
F11 P F52 63.0(10) . . ?
F22 P F52 89.9(6) . . ?
F51 P F32 115.7(10) . . ?
F12 P F32 90.2(6) . . ?
F31 P F32 27.3(10) . . ?
F62 P F32 90.0(6) . . ?
F11 P F32 101.0(12) . . ?
F22 P F32 179.0(7) . . ?
F52 P F32 89.7(6) . . ?
F51 P F41 90.4(6) . . ?
F12 P F41 149.1(10) . . ?
F31 P F41 90.3(5) . . ?
F62 P F41 60.8(10) . . ?
F11 P F41 179.1(7) . . ?
F22 P F41 100.5(12) . . ?
F52 P F41 117.8(10) . . ?
F32 P F41 78.9(12) . . ?
F51 P F21 90.6(5) . . ?
F12 P F21 86.2(13) . . ?
F31 P F21 178.2(7) . . ?
F62 P F21 61.3(10) . . ?
F11 P F21 90.1(5) . . ?
F22 P F21 29.5(9) . . ?
F52 P F21 119.0(10) . . ?
F32 P F21 151.0(10) . . ?
F41 P F21 89.6(6) . . ?
F51 P F42 59.7(10) . . ?
F12 P F42 179.7(9) . . ?
F31 P F42 86.8(13) . . ?
F62 P F42 89.5(6) . . ?
F11 P F42 149.9(10) . . ?
F22 P F42 89.5(6) . . ?
F52 P F42 89.2(6) . . ?
F32 P F42 89.6(6) . . ?
F41 P F42 31.0(10) . . ?
F21 P F42 94.0(13) . . ?
F51 P F61 179.2(7) . . ?
F12 P F61 60.2(10) . . ?
F31 P F61 89.4(5) . . ?
F62 P F61 41.5(10) . . ?
F11 P F61 90.0(5) . . ?
F22 P F61 116.1(10) . . ?
F52 P F61 139.3(10) . . ?
F32 P F61 64.8(10) . . ?
F41 P F61 89.2(5) . . ?
F21 P F61 88.8(5) . . ?
F42 P F61 119.8(10) . . ?
C103 C102 N101 173(3) . . ?

loop_
_geom_bond_atom_site_label_1
_geom_bond_atom_site_label_2
_geom_bond_distance
_geom_bond_site_symmetry_2
_geom_bond_publ_flag
Ru N11 2.158(15) . ?
Ru N21 2.171(14) . ?
Ru S1 2.287(5) . ?
Ru S7 2.320(6) . ?
Ru S4 2.329(6) . ?
Ru Cl 2.451(5) . ?
S1 C2 1.83(2) . ?
S1 C9 1.84(2) . ?
C2 C3 1.47(3) . ?
C3 S4 1.805(19) . ?
S4 C5 1.78(3) . ?
C5 C6 1.45(3) . ?
C6 S7 1.82(2) . ?
S7 C8 1.83(2) . ?
C8 C9 1.39(3) . ?
N21 C26 1.35(2) . ?
N21 C22 1.39(2) . ?
C22 C41 1.38(2) . ?
C22 C23 1.46(2) . ?
C23 C24 1.34(2) . ?
C23 C44 1.42(3) . ?
C24 C25 1.36(2) . ?
C25 C26 1.42(2) . ?
C26 C16 1.40(2) . ?
C31 C32 1.35(2) . ?
C31 C12 1.45(2) . ?
C32 C33 1.40(3) . ?
C33 C34 1.38(2) . ?
C34 C13 1.44(2) . ?
C41 C42 1.34(2) . ?
C42 C43 1.42(3) . ?
C43 C44 1.35(3) . ?
N11 C12 1.382(19) . ?
N11 C16 1.38(2) . ?
C12 C13 1.42(2) . ?
C13 C14 1.41(2) . ?
C14 C15 1.36(2) . ?
C15 C16 1.44(2) . ?
P F51 1.577(11) . ?
P F12 1.579(11) . ?
P F31 1.585(11) . ?
P F62 1.587(11) . ?
P F11 1.587(11) . ?
P F22 1.587(11) . ?
P F52 1.591(11) . ?
P F32 1.593(11) . ?
P F41 1.594(11) . ?
P F21 1.595(11) . ?
P F42 1.603(11) . ?
P F61 1.604(11) . ?
N101 C102 1.45(3) . ?
C102 C103 1.12(3) . ?
